data_7702464
loop_
_publ_author_name
'Rice, Craig R.'
'W\"orl, Stefan'
'Jeffery, John C.'
'Paul, Rowena L.'
'Ward, Michael D.'

_publ_section_title
;
 New multidentate ligands for supramolecular coordination chemistry:
 double and triple helical complexes of ligands containing pyridyl and
 thiazolyl donor units
;
_journal_issue 5
_journal_name_full 'Journal of the Chemical Society, Dalton Transactions'
_journal_page_first 550
_journal_paper_doi 10.1039/b007922g
_journal_year 2001
_chemical_formula_sum 'C76 H58 Cl4 Cu2 N20 O17 S4'
_chemical_formula_weight 1920.54
_space_group_IT_number 2
_space_group_name_Hall '-P 1'
_space_group_name_H-M_alt 'P -1'
_symmetry_cell_setting triclinic
_symmetry_space_group_name_H-M 'P -1'
_atom_sites_solution_hydrogens geom
_atom_sites_solution_primary direct
_atom_sites_solution_secondary difmap
_audit_creation_method SHELXL-97
_cell_angle_alpha 80.685(2)
_cell_angle_beta 81.242(2)
_cell_angle_gamma 77.288(2)
_cell_formula_units_Z 2
_cell_length_a 13.4641(13)
_cell_length_b 15.0528(15)
_cell_length_c 21.859(2)
_cell_measurement_temperature 173(2)
_cell_volume 4233.2(7)
_computing_structure_refinement 'SHELXL-97 (Sheldrick, 1997)'
_computing_structure_solution 'SHELXS-97 (Sheldrick, 1997)'
_diffrn_ambient_temperature 173(2)
_diffrn_measured_fraction_theta_full 0.999
_diffrn_measured_fraction_theta_max 0.999
_diffrn_measurement_device 'Siemens SMART Area Detector'
_diffrn_measurement_method '\w rotation with narrow frames (0.3 degrees)'
_diffrn_radiation_monochromator graphite
_diffrn_radiation_source 'fine-focus sealed tube'
_diffrn_radiation_type MoK\a
_diffrn_radiation_wavelength 0.71073
_diffrn_reflns_av_R_equivalents 0.1418
_diffrn_reflns_av_sigmaI/netI 0.1624
_diffrn_reflns_limit_h_max 12
_diffrn_reflns_limit_h_min -12
_diffrn_reflns_limit_k_max 14
_diffrn_reflns_limit_k_min -14
_diffrn_reflns_limit_l_max 21
_diffrn_reflns_limit_l_min -21
_diffrn_reflns_number 22820
_diffrn_reflns_theta_full 20.00
_diffrn_reflns_theta_max 20.00
_diffrn_reflns_theta_min 1.58
_exptl_absorpt_coefficient_mu 0.806
_exptl_absorpt_correction_T_max 0.88
_exptl_absorpt_correction_T_min 0.72
_exptl_absorpt_correction_type 'Empirical, pseudo-azimuthal scan (SADABS)'
_exptl_crystal_colour rod
_exptl_crystal_density_diffrn 1.507
_exptl_crystal_density_method 'not measured'
_exptl_crystal_description orange
_exptl_crystal_F_000 1960
_exptl_crystal_size_max 0.4
_exptl_crystal_size_mid 0.2
_exptl_crystal_size_min 0.15
_refine_diff_density_max 1.229
_refine_diff_density_min -0.677
_refine_diff_density_rms 0.128
_refine_ls_extinction_method none
_refine_ls_goodness_of_fit_ref 1.026
_refine_ls_hydrogen_treatment mixed
_refine_ls_matrix_type full
_refine_ls_number_parameters 677
_refine_ls_number_reflns 7887
_refine_ls_number_restraints 8
_refine_ls_restrained_S_all 1.025
_refine_ls_R_factor_all 0.1853
_refine_ls_R_factor_gt 0.0984
_refine_ls_shift/su_max 0.016
_refine_ls_shift/su_mean 0.000
_refine_ls_structure_factor_coef Fsqd
_refine_ls_weighting_details 'calc w=1/[\s^2^(Fo^2^)+(0.1442P)^2^+14.6259P] where P=(Fo^2^+2Fc^2^)/3'
_refine_ls_weighting_scheme calc
_refine_ls_wR_factor_gt 0.2353
_refine_ls_wR_factor_ref 0.2884
_reflns_number_gt 4102
_reflns_number_total 7887
_reflns_threshold_expression >2sigma(I)
_cod_data_source_file b007922g.txt
_cod_data_source_block nolifem
_cod_original_cell_volume 4233.1(7)
_cod_original_sg_symbol_H-M P-1
_cod_database_code 7702464

loop_
_symmetry_equiv_pos_as_xyz
'x, y, z'
'-x, -y, -z'

loop_
_atom_site_label
_atom_site_type_symbol
_atom_site_fract_x
_atom_site_fract_y
_atom_site_fract_z
_atom_site_U_iso_or_equiv
_atom_site_adp_type
_atom_site_occupancy
_atom_site_symmetry_multiplicity
_atom_site_calc_flag
_atom_site_refinement_flags
Cu1 Cu 0.24196(14) 0.90261(14) 0.15647(9) 0.0302(6) Uani 1 1 d .
N101 N 0.1956(9) 0.7610(9) 0.1716(6) 0.034(4) Uani 1 1 d .
C102 C 0.0967(13) 0.7737(11) 0.1658(7) 0.032(4) Uiso 1 1 d .
S103 S 0.0548(3) 0.6782(3) 0.1578(2) 0.0460(13) Uani 1 1 d .
C104 C 0.1731(13) 0.6156(12) 0.1629(8) 0.044(5) Uiso 1 1 d .
H104 H 0.1921 0.5514 0.1612 0.053 Uiso 1 1 calc R
C105 C 0.2387(12) 0.6699(11) 0.1698(7) 0.029(4) Uiso 1 1 d .
N111 N 0.3060(9) 0.8658(8) 0.2474(5) 0.025(3) Uani 1 1 d .
C112 C 0.4046(12) 0.8709(10) 0.2386(7) 0.027(4) Uiso 1 1 d .
S113 S 0.4602(3) 0.8625(3) 0.3057(2) 0.0394(12) Uani 1 1 d .
C114 C 0.3461(13) 0.8493(11) 0.3478(8) 0.043(5) Uiso 1 1 d .
H114 H 0.3342 0.8404 0.3921 0.052 Uiso 1 1 calc R
C115 C 0.2731(12) 0.8533(11) 0.3091(7) 0.032(4) Uiso 1 1 d .
N121 N 0.3915(9) 0.8852(9) 0.1324(5) 0.029(3) Uani 1 1 d .
C122 C 0.4254(12) 0.8879(11) 0.0707(7) 0.033(4) Uiso 1 1 d .
C123 C 0.3480(12) 0.8985(10) 0.0309(7) 0.029(4) Uiso 1 1 d .
N124 N 0.2501(8) 0.9089(9) 0.0587(5) 0.029(3) Uani 1 1 d .
C125 C 0.1776(14) 0.9199(11) 0.0214(8) 0.039(5) Uiso 1 1 d .
H125 H 0.1081 0.9267 0.0396 0.047 Uiso 1 1 calc R
C126 C 0.1993(13) 0.9218(11) -0.0438(8) 0.043(5) Uiso 1 1 d .
H126 H 0.1448 0.9305 -0.0685 0.052 Uiso 1 1 calc R
C127 C 0.3009(14) 0.9109(12) -0.0724(9) 0.049(5) Uiso 1 1 d .
H127 H 0.3173 0.9112 -0.1163 0.059 Uiso 1 1 calc R
C128 C 0.3775(13) 0.8997(11) -0.0331(7) 0.036(4) Uiso 1 1 d .
C129 C 0.4856(13) 0.8886(11) -0.0565(8) 0.043(5) Uiso 1 1 d .
H129 H 0.5060 0.8912 -0.1002 0.052 Uiso 1 1 calc R
C130 C 0.5584(13) 0.8746(11) -0.0173(7) 0.040(5) Uiso 1 1 d .
H130 H 0.6288 0.8659 -0.0338 0.048 Uiso 1 1 calc R
C131 C 0.5300(13) 0.8729(11) 0.0487(8) 0.038(5) Uiso 1 1 d .
C132 C 0.6005(13) 0.8642(11) 0.0930(7) 0.039(5) Uiso 1 1 d .
H132 H 0.6719 0.8589 0.0797 0.046 Uiso 1 1 calc R
C133 C 0.5633(12) 0.8638(10) 0.1551(7) 0.035(4) Uiso 1 1 d .
H133 H 0.6097 0.8553 0.1852 0.042 Uiso 1 1 calc R
C134 C 0.4573(12) 0.8757(10) 0.1746(7) 0.025(4) Uiso 1 1 d .
N141 N 0.2112(9) 1.0447(9) 0.1682(5) 0.029(3) Uani 1 1 d .
C142 C 0.1089(12) 1.0791(11) 0.1759(7) 0.031(4) Uiso 1 1 d .
C143 C 0.0444(12) 1.0155(11) 0.1787(7) 0.027(4) Uiso 1 1 d .
N144 N 0.0897(8) 0.9284(9) 0.1721(5) 0.028(3) Uani 1 1 d .
C145 C 0.0345(12) 0.8660(10) 0.1734(7) 0.024(4) Uiso 1 1 d .
C146 C -0.0750(12) 0.8899(11) 0.1838(7) 0.033(4) Uiso 1 1 d .
H146 H -0.1152 0.8450 0.1848 0.039 Uiso 1 1 calc R
C147 C -0.1198(13) 0.9761(11) 0.1920(7) 0.036(4) Uiso 1 1 d .
H147 H -0.1924 0.9914 0.2005 0.043 Uiso 1 1 calc R
C148 C -0.0638(12) 1.0441(11) 0.1887(7) 0.030(4) Uiso 1 1 d .
C149 C -0.1030(14) 1.1406(12) 0.1944(8) 0.045(5) Uiso 1 1 d .
H149 H -0.1751 1.1604 0.2035 0.054 Uiso 1 1 calc R
C150 C -0.0455(13) 1.2019(13) 0.1877(8) 0.046(5) Uiso 1 1 d .
H150 H -0.0766 1.2648 0.1886 0.055 Uiso 1 1 calc R
C151 C 0.0666(13) 1.1743(12) 0.1787(8) 0.040(5) Uiso 1 1 d .
C152 C 0.1303(13) 1.2356(13) 0.1749(8) 0.047(5) Uiso 1 1 d .
H152 H 0.1037 1.2993 0.1763 0.057 Uiso 1 1 calc R
C153 C 0.2355(14) 1.2002(13) 0.1689(8) 0.052(5) Uiso 1 1 d .
H153 H 0.2820 1.2402 0.1665 0.062 Uiso 1 1 calc R
C154 C 0.2736(14) 1.1063(12) 0.1663(8) 0.046(5) Uiso 1 1 d .
H154 H 0.3457 1.0843 0.1630 0.055 Uiso 1 1 calc R
Cu2 Cu 0.26770(14) 0.59714(14) 0.34047(9) 0.0316(6) Uani 1 1 d .
N201 N 0.3602(9) 0.6310(8) 0.2477(6) 0.030(3) Uani 1 1 d .
C202 C 0.4559(13) 0.6217(11) 0.2540(7) 0.033(4) Uiso 1 1 d .
S203 S 0.5386(3) 0.6193(4) 0.1865(2) 0.0493(14) Uani 1 1 d .
C204 C 0.4354(13) 0.6369(12) 0.1458(9) 0.047(5) Uiso 1 1 d .
H204 H 0.4389 0.6435 0.1016 0.056 Uiso 1 1 calc R
C205 C 0.3488(14) 0.6402(12) 0.1857(8) 0.045(5) Uiso 1 1 d .
N211 N 0.1649(9) 0.7409(9) 0.3267(5) 0.031(4) Uani 1 1 d U
C212 C 0.0708(12) 0.7301(10) 0.3325(7) 0.030(4) Uiso 1 1 d .
S213 S -0.0195(3) 0.8303(3) 0.3437(2) 0.0445(13) Uani 1 1 d .
C214 C 0.0771(12) 0.8894(12) 0.3356(7) 0.039(5) Uiso 1 1 d .
H214 H 0.0669 0.9536 0.3369 0.046 Uiso 1 1 calc R
C215 C 0.1723(12) 0.8320(11) 0.3268(7) 0.025(4) Uiso 1 1 d .
N221 N 0.4004(9) 0.6095(8) 0.3618(6) 0.030(3) Uani 1 1 d .
C222 C 0.4100(13) 0.6096(11) 0.4220(8) 0.039(5) Uiso 1 1 d .
C223 C 0.3186(13) 0.6030(11) 0.4648(7) 0.034(4) Uiso 1 1 d .
N224 N 0.2356(9) 0.5970(9) 0.4398(5) 0.027(3) Uani 1 1 d .
C225 C 0.1496(14) 0.5901(11) 0.4777(8) 0.044(5) Uiso 1 1 d .
H225 H 0.0906 0.5856 0.4603 0.053 Uiso 1 1 calc R
C226 C 0.1432(14) 0.5892(12) 0.5425(8) 0.049(5) Uiso 1 1 d .
H226 H 0.0813 0.5829 0.5686 0.058 Uiso 1 1 calc R
C227 C 0.2291(13) 0.5977(12) 0.5681(9) 0.049(5) Uiso 1 1 d .
H227 H 0.2261 0.5992 0.6117 0.059 Uiso 1 1 calc R
C228 C 0.3194(12) 0.6041(11) 0.5281(7) 0.033(4) Uiso 1 1 d .
C229 C 0.4138(13) 0.6103(11) 0.5488(8) 0.045(5) Uiso 1 1 d .
H229 H 0.4176 0.6063 0.5922 0.054 Uiso 1 1 calc R
C230 C 0.4967(13) 0.6215(11) 0.5077(8) 0.042(5) Uiso 1 1 d .
H230 H 0.5551 0.6310 0.5234 0.050 Uiso 1 1 calc R
C231 C 0.5028(13) 0.6202(11) 0.4414(8) 0.038(5) Uiso 1 1 d .
C232 C 0.5842(14) 0.6258(12) 0.3959(8) 0.050(5) Uiso 1 1 d .
H232 H 0.6477 0.6311 0.4073 0.059 Uiso 1 1 calc R
C233 C 0.5764(12) 0.6240(10) 0.3344(7) 0.030(4) Uiso 1 1 d .
H233 H 0.6333 0.6300 0.3035 0.037 Uiso 1 1 calc R
C234 C 0.4831(12) 0.6132(10) 0.3173(7) 0.028(4) Uiso 1 1 d .
N241 N 0.3074(9) 0.4561(9) 0.3271(6) 0.033(4) Uani 1 1 d .
C242 C 0.2221(12) 0.4246(10) 0.3202(7) 0.029(4) Uiso 1 1 d .
C243 C 0.1284(11) 0.4912(10) 0.3214(7) 0.025(4) Uiso 1 1 d .
N244 N 0.1336(9) 0.5760(8) 0.3282(5) 0.023(3) Uiso 1 1 d .
C245 C 0.0494(11) 0.6431(10) 0.3299(6) 0.022(4) Uiso 1 1 d .
C246 C -0.0441(13) 0.6195(12) 0.3217(7) 0.040(5) Uiso 1 1 d .
H246 H -0.1047 0.6658 0.3214 0.048 Uiso 1 1 calc R
C247 C -0.0491(13) 0.5348(11) 0.3143(7) 0.042(5) Uiso 1 1 d .
H247 H -0.1131 0.5225 0.3087 0.051 Uiso 1 1 calc R
C248 C 0.0390(13) 0.4615(11) 0.3146(7) 0.038(5) Uiso 1 1 d .
C249 C 0.0390(14) 0.3726(11) 0.3078(7) 0.043(5) Uiso 1 1 d .
H249 H -0.0232 0.3559 0.3031 0.052 Uiso 1 1 calc R
C250 C 0.1275(13) 0.3078(12) 0.3077(8) 0.047(5) Uiso 1 1 d .
H250 H 0.1267 0.2463 0.3031 0.056 Uiso 1 1 calc R
C251 C 0.2217(12) 0.3326(11) 0.3145(7) 0.035(4) Uiso 1 1 d .
C252 C 0.3162(14) 0.2716(13) 0.3127(8) 0.050(5) Uiso 1 1 d .
H252 H 0.3212 0.2095 0.3071 0.060 Uiso 1 1 calc R
C253 C 0.4019(15) 0.3030(13) 0.3192(8) 0.057(6) Uiso 1 1 d .
H253 H 0.4664 0.2619 0.3203 0.068 Uiso 1 1 calc R
C254 C 0.3939(13) 0.3944(11) 0.3242(7) 0.033(4) Uiso 1 1 d .
H254 H 0.4554 0.4147 0.3257 0.039 Uiso 1 1 calc R
Cl1 Cl 0.7281(3) 0.3992(4) 0.2557(2) 0.0492(13) Uani 1 1 d .
O1 O 0.6312(9) 0.3870(11) 0.2865(6) 0.080(5) Uani 1 1 d .
O2 O 0.8048(10) 0.3319(11) 0.2860(6) 0.081(5) Uani 1 1 d .
O3 O 0.7425(11) 0.4888(10) 0.2637(7) 0.084(5) Uani 1 1 d .
O4 O 0.7391(11) 0.3912(11) 0.1910(6) 0.081(5) Uani 1 1 d .
Cl2 Cl 0.5622(3) 0.0854(3) 0.2502(2) 0.0446(13) Uani 1 1 d .
O5 O 0.4767(11) 0.1200(14) 0.2162(7) 0.117(7) Uani 1 1 d .
O6 O 0.6173(11) -0.0018(9) 0.2330(7) 0.082(5) Uani 1 1 d .
O7 O 0.6319(10) 0.1467(9) 0.2353(7) 0.075(4) Uani 1 1 d .
O8 O 0.5241(11) 0.0763(9) 0.3152(6) 0.072(4) Uani 1 1 d .
Cl3 Cl 0.0995(4) 0.1795(4) 0.9950(2) 0.0506(14) Uani 1 1 d .
O9 O 0.1888(9) 0.1468(10) 1.0240(6) 0.067(4) Uani 1 1 d .
O10 O 0.0270(11) 0.1263(11) 1.0235(9) 0.107(6) Uani 1 1 d .
O11 O 0.0607(13) 0.2728(11) 1.0042(8) 0.107(6) Uani 1 1 d .
O12 O 0.1279(13) 0.1742(14) 0.9297(7) 0.124(7) Uani 1 1 d .
Cl4 Cl 0.1806(4) 0.3278(4) 0.4992(2) 0.0521(14) Uani 1 1 d .
O13 O 0.0980(12) 0.3882(12) 0.4691(9) 0.121(7) Uani 1 1 d .
O14 O 0.2649(14) 0.3607(16) 0.4763(12) 0.173(11) Uani 1 1 d .
O15 O 0.2026(18) 0.2384(15) 0.4814(13) 0.183(11) Uani 1 1 d .
O16A O 0.192(2) 0.3292(19) 0.5635(13) 0.096(9) Uiso 0.60 1 d P
O16B O 0.120(4) 0.292(3) 0.553(2) 0.122(16) Uiso 0.40 1 d P
N1 N 0.3332(16) 0.4146(13) 0.1661(9) 0.087(6) Uiso 1 1 d .
C2 C 0.416(2) 0.3892(16) 0.1550(11) 0.081(7) Uiso 1 1 d .
C3 C 0.528(2) 0.3528(18) 0.1447(12) 0.104(9) Uiso 1 1 d .
N4 N 0.255(2) 0.2433(19) 0.7416(13) 0.152(10) Uiso 1 1 d .
C5 C 0.2751(19) 0.1854(17) 0.6983(12) 0.091(8) Uiso 1 1 d .
C6 C 0.299(2) 0.127(2) 0.6321(13) 0.121(10) Uiso 1 1 d .
N7 N 0.1978(16) 0.8296(13) 0.4826(9) 0.084(6) Uiso 1 1 d .
C8 C 0.114(2) 0.8388(16) 0.5001(11) 0.082(7) Uiso 1 1 d .
C9 C 0.002(2) 0.848(2) 0.5299(14) 0.130(11) Uiso 1 1 d .
N10 N 0.869(2) 0.031(2) 0.3778(13) 0.152(10) Uiso 1 1 d .
C11 C 0.807(2) 0.092(2) 0.3743(13) 0.104(9) Uiso 1 1 d .
C12 C 0.713(2) 0.166(2) 0.3778(13) 0.124(10) Uiso 1 1 d .
N13 N 0.3338(17) 0.6804(14) 1.0139(10) 0.106(7) Uiso 1 1 d .
C14 C 0.263(2) 0.6746(16) 0.9875(11) 0.088(8) Uiso 1 1 d .
C15 C 0.190(2) 0.6765(18) 0.9464(12) 0.101(8) Uiso 1 1 d .
N16 N -0.016(2) 0.529(2) 0.8591(14) 0.168(11) Uiso 1 1 d .
C17 C 0.076(3) 0.478(2) 0.8539(16) 0.149(12) Uiso 1 1 d .
C18 C 0.1744(19) 0.3969(16) 0.8580(11) 0.087(7) Uiso 1 1 d .
N19 N 0.1710(19) 0.0740(16) 0.3398(12) 0.122(8) Uiso 1 1 d .
C20 C 0.219(2) 0.0632(19) 0.3795(14) 0.106(9) Uiso 1 1 d .
C21 C 0.286(3) 0.049(3) 0.4274(19) 0.185(15) Uiso 1 1 d .
N22 N 0.647(3) 0.590(2) 1.0335(15) 0.179(12) Uiso 1 1 d D
C23 C 0.713(3) 0.604(3) 0.991(2) 0.22(2) Uiso 1 1 d D
C24 C 0.829(3) 0.566(3) 0.966(2) 0.25(2) Uiso 1 1 d D
O17 O 0.4991(18) 0.8652(16) 0.4586(11) 0.173(9) Uiso 1 1 d .

loop_
_atom_site_aniso_label
_atom_site_aniso_U_11
_atom_site_aniso_U_22
_atom_site_aniso_U_33
_atom_site_aniso_U_23
_atom_site_aniso_U_13
_atom_site_aniso_U_12
Cu1 0.0154(12) 0.0452(14) 0.0287(12) -0.0024(10) -0.0027(9) -0.0054(10)
N101 0.024(8) 0.050(10) 0.028(8) -0.010(7) -0.003(6) -0.006(7)
S103 0.027(3) 0.056(3) 0.059(3) -0.002(3) -0.013(2) -0.014(2)
N111 0.019(8) 0.030(8) 0.027(8) 0.003(7) -0.004(6) -0.012(6)
S113 0.024(3) 0.062(3) 0.035(3) -0.001(2) -0.012(2) -0.011(2)
N121 0.013(8) 0.053(9) 0.024(8) -0.011(7) 0.009(6) -0.014(7)
N124 0.004(7) 0.048(9) 0.028(8) 0.009(7) -0.001(6) -0.004(6)
N141 0.017(8) 0.046(9) 0.021(7) -0.007(7) -0.001(6) -0.001(7)
N144 0.004(7) 0.048(9) 0.029(8) -0.010(7) -0.001(6) -0.001(7)
Cu2 0.0143(12) 0.0455(14) 0.0338(12) -0.0047(11) -0.0034(9) -0.0032(10)
N201 0.018(8) 0.036(8) 0.036(8) -0.010(7) 0.002(6) -0.004(6)
S203 0.021(3) 0.072(4) 0.049(3) -0.004(3) 0.002(2) -0.006(2)
N211 0.005(7) 0.066(10) 0.023(7) -0.002(7) 0.003(6) -0.015(7)
S213 0.021(3) 0.054(3) 0.051(3) -0.003(3) -0.001(2) 0.005(2)
N221 0.013(8) 0.036(8) 0.036(8) 0.012(7) -0.012(6) 0.003(6)
N224 0.018(8) 0.049(9) 0.019(7) -0.010(7) -0.002(6) -0.013(7)
N241 0.012(8) 0.056(10) 0.033(8) -0.010(7) -0.001(6) -0.008(7)
Cl1 0.028(3) 0.067(4) 0.054(3) -0.023(3) -0.008(2) 0.001(3)
O1 0.027(8) 0.135(14) 0.077(10) -0.007(10) 0.015(7) -0.036(8)
O2 0.044(9) 0.124(13) 0.074(10) -0.044(10) -0.022(8) 0.017(9)
O3 0.087(12) 0.082(11) 0.088(11) -0.039(10) -0.007(9) -0.007(9)
O4 0.073(11) 0.128(13) 0.055(9) -0.055(9) 0.001(8) -0.024(9)
Cl2 0.034(3) 0.061(3) 0.042(3) -0.015(3) -0.002(2) -0.012(3)
O5 0.050(11) 0.24(2) 0.073(11) -0.035(12) -0.029(9) -0.022(12)
O6 0.089(12) 0.067(10) 0.087(11) -0.044(9) 0.044(9) -0.023(9)
O7 0.065(10) 0.058(9) 0.111(12) -0.022(9) 0.002(9) -0.035(8)
O8 0.078(11) 0.081(11) 0.050(9) -0.010(8) 0.008(8) -0.007(8)
Cl3 0.032(3) 0.067(4) 0.054(3) -0.011(3) -0.007(3) -0.011(3)
O9 0.032(8) 0.117(12) 0.051(8) -0.002(8) -0.008(7) -0.016(8)
O10 0.047(10) 0.101(13) 0.177(18) 0.004(12) -0.025(11) -0.031(10)
O11 0.103(14) 0.070(11) 0.139(15) -0.046(11) 0.023(11) -0.002(10)
O12 0.108(14) 0.186(19) 0.063(11) -0.060(12) -0.025(10) 0.045(13)
Cl4 0.042(3) 0.075(4) 0.041(3) 0.000(3) 0.000(2) -0.023(3)
O13 0.052(11) 0.129(15) 0.192(19) -0.043(14) -0.065(12) 0.011(10)
O14 0.057(13) 0.20(2) 0.26(3) 0.06(2) -0.068(15) -0.056(14)
O15 0.17(2) 0.121(18) 0.28(3) -0.10(2) -0.05(2) -0.002(16)

loop_
_atom_type_symbol
_atom_type_description
_atom_type_scat_dispersion_real
_atom_type_scat_dispersion_imag
_atom_type_scat_source
C C 0.0033 0.0016 'International Tables Vol C Tables 4.2.6.8 and 6.1.1.4'
H H 0.0000 0.0000 'International Tables Vol C Tables 4.2.6.8 and 6.1.1.4'
N N 0.0061 0.0033 'International Tables Vol C Tables 4.2.6.8 and 6.1.1.4'
O O 0.0106 0.0060 'International Tables Vol C Tables 4.2.6.8 and 6.1.1.4'
S S 0.1246 0.1234 'International Tables Vol C Tables 4.2.6.8 and 6.1.1.4'
Cl Cl 0.1484 0.1585 'International Tables Vol C Tables 4.2.6.8 and 6.1.1.4'
Cu Cu 0.3201 1.2651 'International Tables Vol C Tables 4.2.6.8 and 6.1.1.4'

loop_
_geom_angle_atom_site_label_1
_geom_angle_atom_site_label_2
_geom_angle_atom_site_label_3
_geom_angle
N121 Cu1 N144 173.9(5)
N121 Cu1 N124 79.3(5)
N144 Cu1 N124 95.6(5)
N121 Cu1 N141 98.7(5)
N144 Cu1 N141 79.2(5)
N124 Cu1 N141 102.1(5)
N121 Cu1 N111 76.3(5)
N144 Cu1 N111 109.3(5)
N124 Cu1 N111 154.1(4)
N141 Cu1 N111 90.0(4)
N121 Cu1 N101 108.7(5)
N144 Cu1 N101 74.3(5)
N124 Cu1 N101 91.1(5)
N141 Cu1 N101 151.4(4)
N111 Cu1 N101 88.8(4)
C102 N101 C105 108.6(13)
C102 N101 Cu1 108.7(10)
C105 N101 Cu1 140.3(10)
N101 C102 C145 116.6(14)
N101 C102 S103 115.5(12)
C145 C102 S103 127.6(12)
C104 S103 C102 89.9(9)
C105 C104 S103 110.5(14)
C104 C105 N101 115.5(15)
C104 C105 C205 128.2(15)
N101 C105 C205 115.6(14)
C112 N111 C115 110.0(12)
C112 N111 Cu1 109.6(9)
C115 N111 Cu1 139.4(10)
N111 C112 C134 118.2(13)
N111 C112 S113 115.3(11)
C134 C112 S113 126.3(12)
C114 S113 C112 88.6(8)
C115 C114 S113 111.0(13)
N111 C115 C114 115.1(15)
N111 C115 C215 117.0(14)
C114 C115 C215 127.2(15)
C134 N121 C122 120.8(13)
C134 N121 Cu1 122.0(10)
C122 N121 Cu1 117.1(10)
N121 C122 C131 121.8(14)
N121 C122 C123 115.3(14)
C131 C122 C123 122.7(15)
N124 C123 C128 124.9(14)
N124 C123 C122 116.6(14)
C128 C123 C122 118.5(15)
C125 N124 C123 116.6(13)
C125 N124 Cu1 131.7(10)
C123 N124 Cu1 111.7(9)
N124 C125 C126 123.0(16)
C127 C126 C125 120.2(17)
C126 C127 C128 116.9(17)
C123 C128 C127 118.5(16)
C123 C128 C129 118.9(15)
C127 C128 C129 122.7(16)
C130 C129 C128 121.4(16)
C129 C130 C131 120.6(16)
C122 C131 C132 117.6(15)
C122 C131 C130 117.7(15)
C132 C131 C130 124.5(15)
C133 C132 C131 118.8(16)
C132 C133 C134 120.8(15)
N121 C134 C133 119.9(14)
N121 C134 C112 111.6(13)
C133 C134 C112 128.2(14)
C142 N141 C154 116.0(14)
C142 N141 Cu1 111.0(10)
C154 N141 Cu1 132.8(11)
N141 C142 C143 116.2(14)
N141 C142 C151 123.0(15)
C143 C142 C151 120.8(15)
N144 C143 C142 117.3(14)
N144 C143 C148 122.2(14)
C142 C143 C148 120.5(15)
C145 N144 C143 120.6(13)
C145 N144 Cu1 123.2(11)
C143 N144 Cu1 116.2(10)
N144 C145 C146 120.2(14)
N144 C145 C102 113.5(14)
C146 C145 C102 126.2(14)
C147 C146 C145 119.0(15)
C146 C147 C148 122.1(16)
C147 C148 C143 115.9(15)
C147 C148 C149 127.5(15)
C143 C148 C149 116.6(15)
C150 C149 C148 124.1(18)
C149 C150 C151 120.5(17)
C152 C151 C142 120.2(16)
C152 C151 C150 122.5(16)
C142 C151 C150 117.3(15)
C151 C152 C153 117.1(18)
C152 C153 C154 120.8(18)
N141 C154 C153 122.9(17)
N244 Cu2 N221 173.6(5)
N244 Cu2 N241 79.5(5)
N221 Cu2 N241 98.2(5)
N244 Cu2 N224 96.3(5)
N221 Cu2 N224 78.4(5)
N241 Cu2 N224 105.3(5)
N244 Cu2 N201 110.7(5)
N221 Cu2 N201 75.2(5)
N241 Cu2 N201 88.8(5)
N224 Cu2 N201 151.6(5)
N244 Cu2 N211 74.7(5)
N221 Cu2 N211 108.6(5)
N241 Cu2 N211 151.6(5)
N224 Cu2 N211 89.3(4)
N201 Cu2 N211 89.3(4)
C202 N201 C205 109.6(13)
C202 N201 Cu2 111.0(10)
C205 N201 Cu2 137.6(11)
N201 C202 C234 117.7(14)
N201 C202 S203 115.8(12)
C234 C202 S203 126.5(13)
C202 S203 C204 88.7(9)
C205 C204 S203 109.7(14)
C204 C205 N201 116.0(16)
C204 C205 C105 127.3(16)
N201 C205 C105 115.7(14)
C212 N211 C215 112.9(13)
C212 N211 Cu2 107.5(10)
C215 N211 Cu2 137.9(9)
N211 C212 C245 120.4(14)
N211 C212 S213 113.5(12)
C245 C212 S213 126.1(12)
C214 S213 C212 89.7(8)
C215 C214 S213 111.4(13)
C214 C215 N211 112.3(14)
C214 C215 C115 130.5(15)
N211 C215 C115 116.5(13)
C222 N221 C234 120.1(13)
C222 N221 Cu2 118.5(11)
C234 N221 Cu2 121.4(10)
N221 C222 C231 122.1(15)
N221 C222 C223 115.1(15)
C231 C222 C223 122.8(16)
N224 C223 C228 123.6(15)
N224 C223 C222 116.5(14)
C228 C223 C222 120.0(16)
C225 N224 C223 118.5(14)
C225 N224 Cu2 129.9(11)
C223 N224 Cu2 111.6(10)
N224 C225 C226 122.1(17)
C227 C226 C225 119.2(18)
C228 C227 C226 118.3(17)
C223 C228 C227 118.3(16)
C223 C228 C229 117.9(15)
C227 C228 C229 123.8(16)
C230 C229 C228 121.2(17)
C229 C230 C231 124.3(17)
C232 C231 C222 116.8(16)
C232 C231 C230 129.5(17)
C222 C231 C230 113.7(15)
C233 C232 C231 121.9(17)
C232 C233 C234 119.4(15)
N221 C234 C233 119.5(14)
N221 C234 C202 112.3(14)
C233 C234 C202 127.2(14)
C254 N241 C242 114.9(14)
C254 N241 Cu2 134.4(11)
C242 N241 Cu2 110.7(10)
N241 C242 C251 124.5(14)
N241 C242 C243 115.6(14)
C251 C242 C243 119.9(14)
N244 C243 C248 125.8(14)
N244 C243 C242 116.9(14)
C248 C243 C242 117.3(14)
C243 N244 C245 121.1(13)
C243 N244 Cu2 117.2(10)
C245 N244 Cu2 121.6(10)
N244 C245 C212 113.1(13)
N244 C245 C246 116.8(14)
C212 C245 C246 129.6(14)
C247 C246 C245 122.0(16)
C246 C247 C248 122.1(17)
C249 C248 C243 122.7(16)
C249 C248 C247 125.1(16)
C243 C248 C247 112.2(15)
C250 C249 C248 120.6(17)
C249 C250 C251 119.9(17)
C252 C251 C242 116.8(16)
C252 C251 C250 123.7(16)
C242 C251 C250 119.4(15)
C253 C252 C251 118.9(18)
C252 C253 C254 119.6(18)
N241 C254 C253 125.1(17)
O1 Cl1 O4 112.6(9)
O1 Cl1 O2 107.9(9)
O4 Cl1 O2 110.4(9)
O1 Cl1 O3 108.7(9)
O4 Cl1 O3 109.7(9)
O2 Cl1 O3 107.5(9)
O5 Cl2 O7 109.4(10)
O5 Cl2 O8 107.6(9)
O7 Cl2 O8 111.7(9)
O5 Cl2 O6 111.1(11)
O7 Cl2 O6 106.8(8)
O8 Cl2 O6 110.2(8)
O9 Cl3 O10 107.8(9)
O9 Cl3 O11 109.0(10)
O10 Cl3 O11 109.3(10)
O9 Cl3 O12 107.0(9)
O10 Cl3 O12 114.2(13)
O11 Cl3 O12 109.4(11)
O14 Cl4 O15 103.8(16)
O14 Cl4 O16B 147(2)
O15 Cl4 O16B 87(2)
O14 Cl4 O16A 94.7(16)
O15 Cl4 O16A 113.9(16)
O16B Cl4 O16A 53(2)
O14 Cl4 O13 106.0(12)
O15 Cl4 O13 112.5(13)
O16B Cl4 O13 98(2)
O16A Cl4 O13 122.0(14)
O16B O16A Cl4 63(3)
O16A O16B Cl4 64(3)
N1 C2 C3 176(3)
N4 C5 C6 170(2)
N7 C8 C9 175(3)
N10 C11 C12 170(3)
N13 C14 C15 169(3)
N16 C17 C18 166(3)
N19 C20 C21 176(4)
N22 C23 C24 142(5)

loop_
_geom_bond_atom_site_label_1
_geom_bond_atom_site_label_2
_geom_bond_distance
Cu1 N121 1.972(11)
Cu1 N144 1.987(11)
Cu1 N124 2.111(12)
Cu1 N141 2.138(13)
Cu1 N111 2.226(12)
Cu1 N101 2.311(13)
N101 C102 1.325(19)
N101 C105 1.370(19)
C102 C145 1.48(2)
C102 S103 1.697(16)
S103 C104 1.673(18)
C104 C105 1.37(2)
C105 C205 1.53(2)
N111 C112 1.330(18)
N111 C115 1.351(19)
C112 C134 1.47(2)
C112 S113 1.720(15)
S113 C114 1.700(17)
C114 C115 1.38(2)
C115 C215 1.44(2)
N121 C134 1.345(18)
N121 C122 1.353(19)
C122 C131 1.40(2)
C122 C123 1.42(2)
C123 N124 1.352(18)
C123 C128 1.39(2)
N124 C125 1.331(19)
C125 C126 1.41(2)
C126 C127 1.40(2)
C127 C128 1.41(2)
C128 C129 1.45(2)
C129 C130 1.36(2)
C130 C131 1.43(2)
C131 C132 1.43(2)
C132 C133 1.37(2)
C133 C134 1.41(2)
N141 C142 1.356(19)
N141 C154 1.37(2)
C142 C143 1.42(2)
C142 C151 1.43(2)
C143 N144 1.339(19)
C143 C148 1.42(2)
N144 C145 1.315(18)
C145 C146 1.43(2)
C146 C147 1.33(2)
C147 C148 1.39(2)
C148 C149 1.45(2)
C149 C150 1.31(2)
C150 C151 1.47(2)
C151 C152 1.38(2)
C152 C153 1.39(2)
C153 C154 1.40(2)
Cu2 N244 1.965(12)
Cu2 N221 1.968(12)
Cu2 N241 2.129(14)
Cu2 N224 2.148(11)
Cu2 N201 2.258(12)
Cu2 N211 2.299(13)
N201 C202 1.292(19)
N201 C205 1.37(2)
C202 C234 1.46(2)
C202 S203 1.707(17)
S203 C204 1.712(18)
C204 C205 1.34(2)
N211 C212 1.297(18)
N211 C215 1.398(19)
C212 C245 1.41(2)
C212 S213 1.743(16)
S213 C214 1.703(17)
C214 C215 1.39(2)
N221 C222 1.34(2)
N221 C234 1.368(19)
C222 C231 1.43(2)
C222 C223 1.44(2)
C223 N224 1.342(19)
C223 C228 1.39(2)
N224 C225 1.33(2)
C225 C226 1.40(2)
C226 C227 1.40(2)
C227 C228 1.40(2)
C228 C229 1.44(2)
C229 C230 1.35(2)
C230 C231 1.44(2)
C231 C232 1.37(2)
C232 C233 1.37(2)
C233 C234 1.41(2)
N241 C254 1.320(19)
N241 C242 1.373(19)
C242 C251 1.41(2)
C242 C243 1.43(2)
C243 N244 1.328(17)
C243 C248 1.41(2)
N244 C245 1.342(17)
C245 C246 1.42(2)
C246 C247 1.33(2)
C247 C248 1.43(2)
C248 C249 1.37(2)
C249 C250 1.36(2)
C250 C251 1.43(2)
C251 C252 1.39(2)
C252 C253 1.37(2)
C253 C254 1.38(2)
Cl1 O1 1.410(12)
Cl1 O4 1.422(13)
Cl1 O2 1.436(14)
Cl1 O3 1.444(15)
Cl2 O5 1.421(14)
Cl2 O7 1.425(12)
Cl2 O8 1.431(13)
Cl2 O6 1.436(14)
Cl3 O9 1.400(12)
Cl3 O10 1.407(15)
Cl3 O11 1.422(15)
Cl3 O12 1.429(15)
Cl4 O14 1.333(18)
Cl4 O15 1.42(2)
Cl4 O16B 1.43(5)
Cl4 O16A 1.44(3)
Cl4 O13 1.444(15)
O16A O16B 1.28(5)
N1 C2 1.10(3)
C2 C3 1.49(3)
N4 C5 1.35(3)
C5 C6 1.77(4)
N7 C8 1.12(3)
C8 C9 1.53(4)
N10 C11 1.09(3)
C11 C12 1.49(4)
N13 C14 1.22(3)
C14 C15 1.42(3)
N16 C17 1.30(4)
C17 C18 1.60(4)
N19 C20 1.13(3)
C20 C21 1.45(4)
N22 C23 1.208(19)
C23 C24 1.60(2)
